data_7251985
loop_
_publ_author_name
'Yu, Jiyuan'
'Miao, Xiangyan'
'Li, Yuchuan'

_publ_section_title
;
 Strategic modular assembly of trifluoromethylated energetic materials via
 triazine-based scaffolds
;
_journal_issue 27
_journal_name_full 'RSC Advances'
_journal_page_first 25208
_journal_page_last 25215
_journal_paper_doi 10.1039/D6RA01290F
_journal_volume 16
_journal_year 2026
_chemical_formula_moiety '3(Cl O4), C H2.3 Cl O3.178, C7 H10 F3 N12, C7 H5 F3 N12, C7 H8 F3 N12, 3(H2 O), C7 H9 F3 N12'
_chemical_formula_sum 'C29 H0.5 Cl4 F12 N48 O18.2'
_chemical_formula_weight 1682.35
_space_group_crystal_system triclinic
_space_group_IT_number 2
_space_group_name_Hall '-P 1'
_space_group_name_H-M_alt 'P -1'
_atom_sites_solution_hydrogens mixed
_audit_creation_date 2025-10-27
_audit_creation_method
;
Olex2 1.5-beta
(compiled 2025.07.13 svn.rb7424aed for OlexSys, GUI svn.r7314)
;
_audit_update_record
;
2026-01-26 deposited with the CCDC.	2026-04-14 downloaded from the CCDC.
;
_cell_angle_alpha 69.224(6)
_cell_angle_beta 69.711(6)
_cell_angle_gamma 83.327(7)
_cell_formula_units_Z 2
_cell_length_a 13.619(2)
_cell_length_b 15.295(3)
_cell_length_c 17.404(2)
_cell_measurement_reflns_used 1195
_cell_measurement_temperature 170.00
_cell_measurement_theta_max 26.32
_cell_measurement_theta_min 2.92
_cell_volume 3179.2(9)
_computing_cell_refinement 'SAINT V8.41 (?, 2016)'
_computing_data_reduction 'SAINT V8.41 (?, 2016)'
_computing_molecular_graphics 'Olex2 1.5-beta (Dolomanov et al., 2009)'
_computing_publication_material 'Olex2 1.5-beta (Dolomanov et al., 2009)'
_computing_structure_refinement 'SHELXL 2018/3 (Sheldrick, 2015)'
_diffrn_ambient_temperature 170.00
_diffrn_measured_fraction_theta_full 0.993
_diffrn_measured_fraction_theta_max 0.984
_diffrn_measurement_device_type 'Bruker APEX-II CCD'
_diffrn_measurement_method '\f and \w scans'
_diffrn_radiation_type MoK\a
_diffrn_radiation_wavelength 0.71073
_diffrn_reflns_av_unetI/netI 0.1328
_diffrn_reflns_Laue_measured_fraction_full 0.993
_diffrn_reflns_Laue_measured_fraction_max 0.984
_diffrn_reflns_limit_h_max 17
_diffrn_reflns_limit_h_min -15
_diffrn_reflns_limit_k_max 19
_diffrn_reflns_limit_k_min -17
_diffrn_reflns_limit_l_max 21
_diffrn_reflns_limit_l_min 0
_diffrn_reflns_number 12910
_diffrn_reflns_point_group_measured_fraction_full 0.993
_diffrn_reflns_point_group_measured_fraction_max 0.984
_diffrn_reflns_theta_full 25.242
_diffrn_reflns_theta_max 26.462
_diffrn_reflns_theta_min 1.923
_diffrn_source_current 1.4
_diffrn_source_power 0.07
_diffrn_source_voltage 50.0
_diffrn_standards_number 0
_exptl_absorpt_coefficient_mu 0.327
_exptl_absorpt_correction_T_max 0.7454
_exptl_absorpt_correction_T_min 0.4697
_exptl_absorpt_correction_type none
_exptl_absorpt_process_details
;
SADABS-2016/2 (Bruker,2016/2) was used for absorption correction.
wR2(int) was 0.1072 before and 0.0777 after correction.
The Ratio of minimum to maximum transmission is 0.6301.
The \l/2 correction factor is Not present.
;
_exptl_crystal_density_diffrn 1.757
_exptl_crystal_F_000 1664
_refine_diff_density_max 1.619
_refine_diff_density_min -1.775
_refine_diff_density_rms 0.147
_refine_ls_extinction_method none
_refine_ls_goodness_of_fit_ref 1.266
_refine_ls_hydrogen_treatment constr
_refine_ls_matrix_type full
_refine_ls_number_parameters 1097
_refine_ls_number_reflns 12910
_refine_ls_number_restraints 272
_refine_ls_restrained_S_all 1.275
_refine_ls_R_factor_all 0.2279
_refine_ls_R_factor_gt 0.1239
_refine_ls_shift/su_max 3.017
_refine_ls_shift/su_mean 0.075
_refine_ls_structure_factor_coef Fsqd
_refine_ls_weighting_details 'w=1/[\s^2^(Fo^2^)+(0.2000P)^2^] where P=(Fo^2^+2Fc^2^)/3'
_refine_ls_weighting_scheme calc
_refine_ls_wR_factor_gt 0.3204
_refine_ls_wR_factor_ref 0.4081
_reflns_Friedel_coverage 0.000
_reflns_number_gt 6241
_reflns_number_total 12910
_reflns_threshold_expression 'I > 2\s(I)'
_cod_data_source_file d6ra01290f2.cif
_cod_data_source_block mo_20251171_0m
_cod_original_sg_symbol_H-M P-1
_cod_original_formula_sum 'C29 H0.50 Cl4 F12 N48 O18.20'
_cod_database_code 7251985
_shelx_shelxl_version_number 2018/3
_shelx_space_group_comment
;
The symmetry employed for this shelxl refinement is uniquely defined
by the following loop, which should always be used as a source of
symmetry information in preference to the above space-group names.
They are only intended as comments.
;
_olex2_refinement_description
;
1. Twinned data refinement
 Scales: 0.913(2)
 0.087(2)
2. Fixed Uiso
 At 1.2 times of:
  All N(H) groups, All N(H,H) groups
 At 1.5 times of:
  All C(H,H,H) groups, All O(H) groups, All O(H,H) groups
3. Restrained distances
 Cl00-O3 \\sim Cl00-O33 \\sim Cl00-O030 \\sim Cl00-O11 \\sim Cl00-O02Z \\sim
Cl00-O6
 with sigma of 0.02
4. Rigid bond restraints
 O33, O3, O02Z, O030, O02V
 with sigma for 1-2 distances of 0.005 and sigma for 1-3 distances of 0.005
 Cl03, O02X, O02Y, O031, O7, O9, O8
 with sigma for 1-2 distances of 0.005 and sigma for 1-3 distances of 0.005
 Cl02, O02W, O1, O2, O5, O4, O10
 with sigma for 1-2 distances of 0.005 and sigma for 1-3 distances of 0.005
 Cl00, O02Z, O030, O33, O6, O11, O3
 with sigma for 1-2 distances of 0.005 and sigma for 1-3 distances of 0.005
5. Uiso/Uaniso restraints and constraints
O030 \\sim O33 \\sim O3 \\sim O02V \\sim O02Z: within 2A with sigma of 0.005
and sigma for terminal atoms of 0.01 within 2A
Cl03 \\sim O02X \\sim O02Y \\sim O031 \\sim O9 \\sim O8 \\sim O7: within 2A
with sigma of 0.005 and sigma for terminal atoms of 0.01 within 2A
Cl02 \\sim O02W \\sim O1 \\sim O2 \\sim O5 \\sim O4 \\sim O10: within 2A with
sigma of 0.005 and sigma for terminal atoms of 0.01 within 2A
Cl00 \\sim O02Z \\sim O030 \\sim O3 \\sim O33 \\sim O6 \\sim O11: within 2A
with sigma of 0.005 and sigma for terminal atoms of 0.01 within 2A
6. Others
 Sof(O5)=Sof(O4)=Sof(O10)=1-FVAR(1)
 Sof(O02W)=Sof(O1)=Sof(O2)=FVAR(1)
 Sof(O7)=Sof(O9)=Sof(O8)=1-FVAR(2)
 Sof(O02X)=Sof(O02Y)=Sof(O031)=FVAR(2)
 Sof(O33)=1-FVAR(3)
 Sof(O02Z)=Sof(O11)=0.53383*(1-FVAR(4))
 Sof(O3)=0.26692*FVAR(4)
 Sof(O030)=Sof(H1A)=Sof(H1B)=Sof(H1C)=Sof(O6)=0.53383*FVAR(4)
7.a Free rotating group:
 O00C(H00C,H00D), O01H(H01U,H01V), O01N(H01W,H01X)
7.b Rotating group:
 N01I(H01Q,H01R), N01L(H01S,H01T), N01Q(H01J,H01K), N01U(H01L,H01N), N01Z(H01E,
 H01F), N029(H02A,H02B), N30(H30A,H30B)
7.c Aromatic/amide H refined with riding coordinates:
 N00L(H00L), N00T(H00T), N00U(H00U), N010(H010), N012(H012), N017(H017),
 N01A(H01G), N01M(H01M)
7.d X=CH2 refined with riding coordinates:
 N00K(H00A,H00B), N01J(H01A,H01B), N01K(H01H,H01I), N01P(H01C,H01D), N01R(H01O,
 H01P)
7.e Idealised Me refined as rotating group:
 C1(H1A,H1B,H1C)
7.f Idealised tetrahedral OH refined as rotating group:
 O02P(H02P)
;
_olex2_submission_special_instructions 'No special instructions were received'

loop_
_space_group_symop_operation_xyz
'x, y, z'
'-x, -y, -z'

loop_
_atom_site_label
_atom_site_type_symbol
_atom_site_fract_x
_atom_site_fract_y
_atom_site_fract_z
_atom_site_U_iso_or_equiv
_atom_site_adp_type
_atom_site_occupancy
_atom_site_site_symmetry_order
_atom_site_calc_flag
_atom_site_refinement_flags_posn
_atom_site_refinement_flags_adp
_atom_site_refinement_flags_occupancy
_atom_site_disorder_assembly
_atom_site_disorder_group
Cl01 Cl 1.71021(17) 0.12657(16) -1.04366(14) 0.0438(6) Uani 1 1 d . . . . .
Cl02 Cl 1.56533(18) 0.23215(17) -0.52274(15) 0.0489(6) Uani 1 1 d . U . . .
Cl03 Cl 1.0585(2) 0.46942(19) -0.62723(17) 0.0577(7) Uani 1 1 d . U . . .
Cl00 Cl 1.8854(3) 0.5196(3) -0.8808(3) 0.0971(12) Uani 1 1 d D U . . .
F005 F 1.3326(4) 0.0293(4) -0.2123(3) 0.0572(15) Uani 1 1 d . . . . .
F006 F 1.2067(4) -0.0571(4) -0.1921(3) 0.0569(15) Uani 1 1 d . . . . .
F007 F 1.5524(4) 0.2691(4) -1.2897(3) 0.0657(17) Uani 1 1 d . . . . .
F008 F 1.4228(5) 0.2087(5) -1.2964(3) 0.0673(17) Uani 1 1 d . . . . .
F009 F 1.4145(6) 0.3492(4) -1.2952(4) 0.0750(19) Uani 1 1 d . . . . .
F00A F 0.7532(5) 0.5695(4) -0.6242(4) 0.0669(17) Uani 1 1 d . . . . .
F00B F 0.6179(5) 0.4892(4) -0.5847(4) 0.0737(19) Uani 1 1 d . . . . .
O00C O 1.2714(5) 0.6223(5) -0.7732(4) 0.0465(15) Uani 1 1 d G . . . .
H00C H 1.243175 0.661509 -0.745785 0.070 Uiso 1 1 d G U . . .
H00D H 1.255504 0.567465 -0.733418 0.070 Uiso 1 1 d G U . . .
F00D F 1.1782(5) 0.0824(4) -0.1899(4) 0.079(2) Uani 1 1 d . . . . .
F00E F 2.0754(5) 0.1520(5) -1.0023(4) 0.078(2) Uani 1 1 d . . . . .
F00F F 2.1054(4) 0.2524(5) -1.1278(4) 0.079(2) Uani 1 1 d . . . . .
N00G N 1.0188(5) 0.0823(5) -0.4389(4) 0.0341(16) Uani 1 1 d . . . . .
N00H N 1.3056(5) 0.1413(5) -0.9056(4) 0.0328(15) Uani 1 1 d . . . . .
N00I N 0.9180(5) 0.0833(5) -0.2966(4) 0.0351(16) Uani 1 1 d . . . . .
N00J N 1.3249(5) 0.2201(5) -1.0376(4) 0.0359(16) Uani 1 1 d . . . . .
N00K N 1.1430(5) -0.0322(5) -0.4505(4) 0.0386(17) Uani 1 1 d . . . . .
H00A H 1.179373 -0.079326 -0.427601 0.046 Uiso 1 1 calc R U . . .
H00B H 1.156781 -0.009688 -0.507259 0.046 Uiso 1 1 calc R U . . .
N00L N 1.3772(5) 0.0879(5) -0.5414(4) 0.0388(17) Uani 1 1 d . . . . .
H00L H 1.424585 0.051870 -0.564395 0.047 Uiso 1 1 calc R U . . .
N00M N 1.3211(5) 0.2885(5) -0.7079(4) 0.0367(16) Uiso 1 1 d . . . . .
F00N F 0.6400(6) 0.5512(5) -0.5000(4) 0.082(2) Uani 1 1 d . . . . .
N00O N 1.6920(5) 0.3966(5) -0.9245(4) 0.0367(16) Uani 1 1 d . . . . .
N00P N 1.3227(5) 0.0320(5) -0.7795(4) 0.0379(17) Uani 1 1 d . . . . .
N00Q N 1.8963(5) 0.3258(5) -1.0742(4) 0.0371(17) Uani 1 1 d . . . . .
N00R N 1.8212(5) 0.3037(5) -0.9374(4) 0.0361(16) Uani 1 1 d . . . . .
N00S N 1.2603(5) 0.1476(5) -0.4480(4) 0.0381(17) Uani 1 1 d . . . . .
N00T N 1.3793(5) 0.0913(5) -0.9539(4) 0.0383(17) Uani 1 1 d . . . . .
H00T H 1.412260 0.039319 -0.935293 0.046 Uiso 1 1 calc R U . . .
N00U N 0.7340(5) 0.3938(5) -0.4361(4) 0.0374(17) Uani 1 1 d . . . . .
H00U H 0.699180 0.417570 -0.395186 0.045 Uiso 1 1 calc R U . . .
N00V N 1.4471(5) 0.1671(5) -0.7140(4) 0.0381(17) Uani 1 1 d . . . . .
N00W N 1.4382(5) 0.2855(5) -0.8449(4) 0.0365(16) Uani 1 1 d . . . . .
N00X N 0.8024(5) 0.3688(5) -0.5646(4) 0.0359(16) Uani 1 1 d . . . . .
N00Y N 1.3311(5) 0.0250(5) -0.3799(4) 0.0384(17) Uani 1 1 d . . . . .
N00Z N 0.8877(5) 0.1910(5) -0.4150(4) 0.0361(16) Uani 1 1 d . . . . .
N010 N 1.2179(5) 0.1419(5) -0.3619(4) 0.0415(18) Uani 1 1 d . . . . .
H010 H 1.172440 0.178708 -0.338420 0.050 Uiso 1 1 calc R U . . .
N011 N 1.4364(5) 0.1467(5) -1.1163(4) 0.0392(17) Uani 1 1 d . . . . .
N012 N 0.8950(5) 0.2236(5) -0.5049(4) 0.0402(18) Uani 1 1 d . . . . .
H012 H 0.928928 0.200121 -0.546237 0.048 Uiso 1 1 calc R U . . .
N013 N 1.0494(5) -0.0322(5) -0.3134(4) 0.0364(16) Uani 1 1 d . . . . .
N014 N 0.7961(5) 0.3139(5) -0.4315(4) 0.0356(16) Uani 1 1 d . . . . .
N015 N 1.2016(5) 0.1580(5) -0.7758(4) 0.0336(15) Uani 1 1 d . . . . .
N016 N 1.3380(6) 0.2762(5) -1.1226(4) 0.0419(18) Uani 1 1 d . . . . .
N017 N 1.5923(5) 0.5311(5) -0.9500(4) 0.0378(17) Uani 1 1 d . . . . .
H017 H 1.621940 0.545601 -1.006721 0.045 Uiso 1 1 calc R U . . .
N018 N 1.5726(5) 0.4248(5) -0.8062(4) 0.0367(16) Uani 1 1 d . . . . .
N019 N 1.3310(5) 0.1712(5) -0.5837(4) 0.0355(16) Uani 1 1 d . . . . .
N01A N 1.9017(5) 0.2393(5) -0.9413(5) 0.0411(18) Uani 1 1 d . . . . .
H01G H 1.920863 0.198724 -0.898620 0.049 Uiso 1 1 calc R U . . .
N01B N 1.2142(5) 0.0443(5) -0.6433(4) 0.0366(16) Uiso 1 1 d . . . . .
F01C F 1.9993(5) 0.1415(6) -1.0885(6) 0.095(3) Uani 1 1 d . . . . .
N01D N 1.4728(6) 0.5653(5) -0.8266(4) 0.0420(18) Uani 1 1 d . . . . .
N01E N 0.7966(6) 0.2333(6) -0.2865(5) 0.047(2) Uani 1 1 d . . . . .
O01F O 1.6030(6) 0.2731(6) -0.4780(5) 0.070(2) Uani 1 1 d . . . . .
N01G N 1.7184(6) 0.2908(5) -0.7906(4) 0.0428(18) Uani 1 1 d . . . . .
O01H O 1.0608(6) 0.2906(5) -0.3828(5) 0.062(2) Uani 1 1 d G . . . .
H01U H 1.029779 0.344457 -0.388538 0.093 Uiso 1 1 d G U . . .
H01V H 1.074819 0.276528 -0.334728 0.093 Uiso 1 1 d G U . . .
N01I N 1.0956(6) 0.1669(5) -0.6421(5) 0.0422(18) Uani 1 1 d . . . . .
H01Q H 1.077189 0.217343 -0.678871 0.051 Uiso 1 1 d R U . . .
H01R H 1.040201 0.129967 -0.610247 0.051 Uiso 1 1 d R U . . .
N01J N 1.2047(6) 0.2833(5) -0.5404(5) 0.0472(19) Uani 1 1 d . . . . .
H01A H 1.161014 0.298372 -0.496229 0.057 Uiso 1 1 calc R U . . .
H01B H 1.210231 0.319032 -0.594040 0.057 Uiso 1 1 calc R U . . .
N01K N 1.4905(6) 0.6626(5) -0.9647(5) 0.0462(19) Uani 1 1 d . . . . .
H01H H 1.443182 0.699169 -0.942580 0.055 Uiso 1 1 calc R U . . .
H01I H 1.519156 0.677576 -1.021505 0.055 Uiso 1 1 calc R U . . .
N01L N 1.5056(6) 0.0838(6) -1.1511(5) 0.0469(19) Uani 1 1 d . . . . .
H01S H 1.484335 0.026114 -1.118238 0.056 Uiso 1 1 d R U . . .
H01T H 1.505876 0.093929 -1.204231 0.056 Uiso 1 1 d R U . . .
N01M N 1.7410(5) 0.4177(5) -1.0154(4) 0.0396(17) Uani 1 1 d . . . . .
H01M H 1.724939 0.460072 -1.058856 0.047 Uiso 1 1 calc R U . . .
O01N O 1.1394(7) -0.2057(5) -0.2873(6) 0.071(2) Uani 1 1 d G . . . .
H01W H 1.147610 -0.217396 -0.237167 0.107 Uiso 1 1 d G U . . .
H01X H 1.159564 -0.148660 -0.320188 0.107 Uiso 1 1 d G U . . .
N01O N 1.3386(6) -0.0711(5) -0.6532(5) 0.0482(19) Uani 1 1 d . . . . .
N01P N 1.5617(6) 0.1716(6) -0.8445(5) 0.049(2) Uani 1 1 d . . . . .
H01C H 1.591251 0.121452 -0.817551 0.059 Uiso 1 1 calc R U . . .
H01D H 1.586482 0.196862 -0.901531 0.059 Uiso 1 1 calc R U . . .
N01Q N 1.4584(6) 0.4609(5) -0.6885(5) 0.0453(19) Uani 1 1 d . . . . .
H01J H 1.395137 0.484824 -0.675476 0.054 Uiso 1 1 d R U . . .
H01K H 1.453922 0.399503 -0.664694 0.054 Uiso 1 1 d R U . . .
N01R N 0.9516(6) -0.0254(5) -0.1776(4) 0.0444(19) Uani 1 1 d . . . . .
H01O H 0.985866 -0.073958 -0.153901 0.053 Uiso 1 1 calc R U . . .
H01P H 0.902399 0.000621 -0.144343 0.053 Uiso 1 1 calc R U . . .
N01T N 1.2071(6) 0.2855(5) -0.9360(5) 0.049(2) Uani 1 1 d . . . . .
N01U N 1.9162(6) 0.3484(6) -1.1634(5) 0.049(2) Uani 1 1 d . . . . .
H01L H 1.917703 0.296771 -1.175194 0.059 Uiso 1 1 d R U . . .
H01N H 1.865993 0.384758 -1.178147 0.059 Uiso 1 1 d R U . . .
O01V O 1.7996(6) 0.1122(6) -1.1094(4) 0.073(2) Uani 1 1 d . . . . .
O01W O 1.7278(6) 0.2017(6) -1.0180(5) 0.078(2) Uani 1 1 d . . . . .
O01X O 1.6258(6) 0.1537(6) -1.0767(6) 0.073(2) Uani 1 1 d . . . . .
C01Y C 0.9467(6) 0.1135(5) -0.3824(5) 0.0315(18) Uiso 1 1 d . . . . .
N01Z N 1.3917(6) -0.0536(6) -0.3518(5) 0.052(2) Uani 1 1 d . . . . .
H01E H 1.351277 -0.103650 -0.321655 0.063 Uiso 1 1 d R U . . .
H01F H 1.438835 -0.062559 -0.397924 0.063 Uiso 1 1 d R U . . .
O020 O 1.6820(7) 0.0438(6) -0.9693(5) 0.076(2) Uani 1 1 d . . . . .
C021 C 1.1722(6) 0.1208(6) -0.6873(5) 0.0342(19) Uani 1 1 d . . . . .
C022 C 1.3692(6) 0.2123(6) -0.6748(5) 0.0330(18) Uiso 1 1 d . . . . .
C023 C 0.8251(6) 0.2440(6) -0.3698(5) 0.0339(18) Uani 1 1 d . . . . .
C024 C 1.3855(6) 0.1412(6) -1.0317(5) 0.0344(19) Uani 1 1 d . . . . .
C025 C 1.2742(6) 0.1088(6) -0.8138(5) 0.0333(18) Uani 1 1 d . . . . .
O026 O 1.0152(6) 0.4053(5) -0.5409(5) 0.072(2) Uani 1 1 d . . . . .
C027 C 0.9741(6) 0.0086(6) -0.2638(5) 0.0357(19) Uani 1 1 d . . . . .
C028 C 1.0669(6) 0.0050(6) -0.3993(5) 0.0357(19) Uani 1 1 d . . . . .
N029 N 0.8197(7) 0.3799(6) -0.6523(5) 0.057(2) Uani 1 1 d . . . . .
H02A H 0.871146 0.342812 -0.669086 0.069 Uiso 1 1 d R U . . .
H02B H 0.762432 0.364398 -0.657724 0.069 Uiso 1 1 d R U . . .
C02A C 1.6151(6) 0.4543(6) -0.8926(6) 0.037(2) Uani 1 1 d . . . . .
C02B C 1.2891(6) 0.0043(6) -0.6917(5) 0.0338(19) Uani 1 1 d . . . . .
C02C C 1.8156(7) 0.3577(6) -1.0169(5) 0.0354(19) Uani 1 1 d . . . . .
C02D C 0.8383(6) 0.2961(6) -0.5078(5) 0.036(2) Uani 1 1 d . . . . .
C02E C 1.4806(6) 0.2086(6) -0.7997(5) 0.0357(19) Uani 1 1 d . . . . .
C02F C 1.2600(7) 0.2097(6) -0.5267(5) 0.039(2) Uani 1 1 d . . . . .
C02G C 1.5188(7) 0.5845(6) -0.9123(5) 0.038(2) Uani 1 1 d . . . . .
C02H C 1.2642(6) 0.0658(6) -0.3240(5) 0.037(2) Uani 1 1 d . . . . .
C02I C 1.3596(7) 0.3224(6) -0.7957(6) 0.038(2) Uani 1 1 d . . . . .
C02J C 1.5012(6) 0.4846(6) -0.7751(6) 0.038(2) Uiso 1 1 d . . . . .
C02K C 1.7404(7) 0.3277(6) -0.8757(6) 0.039(2) Uani 1 1 d . . . . .
C02L C 1.9409(6) 0.2545(6) -1.0234(5) 0.036(2) Uani 1 1 d . . . . .
C02M C 1.3315(6) 0.0792(6) -0.4607(5) 0.0343(19) Uani 1 1 d . . . . .
C02N C 1.4041(7) 0.2310(6) -1.1652(5) 0.039(2) Uani 1 1 d . . . . .
C02O C 1.2724(6) 0.2205(6) -0.9560(5) 0.0353(19) Uani 1 1 d . . . . .
O02P O 1.0453(7) 0.3342(7) -0.7924(6) 0.092(3) Uani 1 1 d . . . . .
H02P H 1.075042 0.354831 -0.767269 0.138 Uiso 1 1 calc R U . . .
C02Q C 0.7420(7) 0.4232(6) -0.5180(5) 0.040(2) Uani 1 1 d . . . . .
C02R C 0.6881(7) 0.5093(7) -0.5562(6) 0.046(2) Uani 1 1 d . . . . .
C02S C 1.4489(8) 0.2646(7) -1.2633(6) 0.050(3) Uani 1 1 d . . . . .
C02T C 1.2427(8) 0.0283(7) -0.2273(6) 0.050(2) Uani 1 1 d . . . . .
C02U C 2.0303(7) 0.1997(7) -1.0614(6) 0.049(3) Uani 1 1 d . . . . .
O02V O 1.9365(9) 0.5230(8) -0.8242(7) 0.073(4) Uani 0.71(2) 1 d . U . A 1
O02W O 1.6006(10) 0.2921(8) -0.6119(7) 0.070(3) Uani 0.685(8) 1 d . U P B 1
O02X O 0.9868(14) 0.5325(13) -0.6508(11) 0.067(3) Uani 0.488(11) 1 d . U P C 1
O02Y O 1.1075(14) 0.4238(12) -0.6882(11) 0.068(3) Uani 0.488(11) 1 d . U P C 1
O02Z O 1.920(7) 0.438(4) -0.822(5) 0.080(4) Uani 0.100(7) 1 d D U P A 1
O030 O 1.900(3) 0.597(3) -0.958(3) 0.076(4) Uani 0.433(7) 1 d D U P A 1
O031 O 1.1388(13) 0.5061(13) -0.6155(11) 0.077(3) Uani 0.488(11) 1 d . U P C 1
O1 O 1.5979(10) 0.1417(8) -0.5150(8) 0.068(2) Uani 0.685(8) 1 d . U P B 1
O2 O 1.4524(8) 0.2419(8) -0.4941(7) 0.065(2) Uani 0.685(8) 1 d . U P B 1
O3 O 1.7728(14) 0.508(2) -0.8281(17) 0.059(4) Uani 0.217(4) 1 d D U P A 1
N30 N 1.3150(6) 0.4018(5) -0.8357(5) 0.0450(18) Uani 1 1 d . . . . .
H30A H 1.326775 0.405733 -0.889929 0.054 Uiso 1 1 d R U . . .
H30B H 1.246908 0.399570 -0.808315 0.054 Uiso 1 1 d R U . . .
O5 O 1.5251(19) 0.1385(16) -0.4637(16) 0.061(3) Uani 0.315(8) 1 d . U P B 2
O4 O 1.657(2) 0.1770(18) -0.5545(17) 0.067(3) Uani 0.315(8) 1 d . U P B 2
O10 O 1.524(2) 0.2664(17) -0.5885(15) 0.064(3) Uani 0.315(8) 1 d . U P B 2
O33 O 1.789(2) 0.548(3) -0.898(3) 0.076(4) Uani 0.188(13) 1 d D U P A 2
C1 C 1.0133(12) 0.4125(12) -0.8566(13) 0.133(7) Uani 1 1 d . . . . .
H1A H 1.047815 0.469942 -0.866034 0.199 Uiso 0.433(7) 1 calc R U P A 2
H1B H 0.937241 0.419744 -0.835170 0.199 Uiso 0.433(7) 1 calc R U P A 2
H1C H 1.033575 0.400123 -0.911569 0.199 Uiso 0.433(7) 1 calc R U P A 2
O7 O 1.1596(13) 0.4414(11) -0.6726(11) 0.072(3) Uani 0.512(11) 1 d . U P C 2
O9 O 0.9839(13) 0.4898(14) -0.6701(12) 0.077(3) Uani 0.512(11) 1 d . U P C 2
O8 O 1.0777(13) 0.5619(11) -0.6307(10) 0.073(3) Uani 0.512(11) 1 d . U P C 2
O6 O 1.9236(14) 0.4344(11) -0.9007(12) 0.072(3) Uani 0.433(7) 1 d D U P A 2
O11 O 1.910(13) 0.623(12) -0.935(12) 0.079(5) Uani 0.100(7) 1 d D U P A 2

loop_
_atom_site_aniso_label
_atom_site_aniso_U_11
_atom_site_aniso_U_22
_atom_site_aniso_U_33
_atom_site_aniso_U_23
_atom_site_aniso_U_13
_atom_site_aniso_U_12
Cl01 0.0447(12) 0.0549(14) 0.0321(11) -0.0197(10) -0.0064(9) -0.0035(10)
Cl02 0.0542(13) 0.0557(14) 0.0388(12) -0.0133(10) -0.0196(10) -0.0015(11)
Cl03 0.0515(14) 0.0603(15) 0.0534(15) -0.0107(12) -0.0173(11) 0.0032(11)
Cl00 0.110(3) 0.074(2) 0.109(3) -0.0070(19) -0.060(2) -0.0075(19)
F005 0.070(4) 0.066(4) 0.038(3) -0.014(3) -0.024(3) -0.001(3)
F006 0.058(3) 0.053(3) 0.044(3) 0.000(3) -0.013(3) -0.007(3)
F007 0.051(4) 0.086(4) 0.038(3) -0.004(3) -0.002(3) -0.012(3)
F008 0.088(4) 0.084(4) 0.032(3) -0.017(3) -0.018(3) -0.021(4)
F009 0.111(5) 0.056(4) 0.038(3) 0.003(3) -0.025(3) 0.017(4)
F00A 0.064(4) 0.047(3) 0.064(4) 0.009(3) -0.018(3) -0.005(3)
F00B 0.071(4) 0.062(4) 0.086(5) -0.007(3) -0.047(4) 0.013(3)
O00C 0.053(4) 0.048(4) 0.039(4) -0.017(3) -0.016(3) 0.009(3)
F00D 0.109(5) 0.079(4) 0.034(3) -0.025(3) -0.012(3) 0.038(4)
F00E 0.073(4) 0.096(5) 0.048(4) -0.017(3) -0.022(3) 0.045(4)
F00F 0.047(3) 0.089(5) 0.072(4) -0.010(4) -0.006(3) 0.017(3)
N00G 0.038(4) 0.040(4) 0.024(3) -0.011(3) -0.011(3) 0.006(3)
N00H 0.033(3) 0.038(4) 0.027(4) -0.013(3) -0.009(3) 0.006(3)
N00I 0.034(4) 0.043(4) 0.022(3) -0.007(3) -0.006(3) 0.000(3)
N00J 0.036(4) 0.038(4) 0.030(4) -0.009(3) -0.012(3) 0.007(3)
N00K 0.041(4) 0.043(4) 0.029(4) -0.013(3) -0.010(3) 0.010(3)
N00L 0.036(4) 0.044(4) 0.035(4) -0.014(3) -0.014(3) 0.015(3)
F00N 0.108(5) 0.073(4) 0.053(4) -0.024(3) -0.025(4) 0.052(4)
N00O 0.043(4) 0.040(4) 0.032(4) -0.015(3) -0.017(3) 0.011(3)
N00P 0.038(4) 0.046(4) 0.024(4) -0.008(3) -0.010(3) 0.005(3)
N00Q 0.041(4) 0.039(4) 0.027(4) -0.008(3) -0.011(3) 0.005(3)
N00R 0.041(4) 0.038(4) 0.028(4) -0.012(3) -0.011(3) 0.006(3)
N00S 0.042(4) 0.048(4) 0.022(4) -0.011(3) -0.011(3) 0.007(3)
N00T 0.042(4) 0.039(4) 0.023(4) -0.005(3) -0.006(3) 0.008(3)
N00U 0.036(4) 0.044(4) 0.032(4) -0.016(3) -0.011(3) 0.011(3)
N00V 0.041(4) 0.042(4) 0.031(4) -0.012(3) -0.012(3) 0.006(3)
N00W 0.036(4) 0.040(4) 0.034(4) -0.013(3) -0.012(3) 0.004(3)
N00X 0.043(4) 0.041(4) 0.023(3) -0.009(3) -0.013(3) 0.005(3)
N00Y 0.039(4) 0.046(4) 0.028(4) -0.009(3) -0.013(3) 0.005(3)
N00Z 0.035(4) 0.046(4) 0.023(3) -0.010(3) -0.009(3) 0.010(3)
N010 0.040(4) 0.051(5) 0.029(4) -0.017(3) -0.004(3) 0.007(3)
N011 0.044(4) 0.042(4) 0.024(4) -0.006(3) -0.010(3) 0.008(3)
N012 0.048(4) 0.051(5) 0.017(3) -0.012(3) -0.010(3) 0.015(4)
N013 0.041(4) 0.041(4) 0.018(3) -0.006(3) -0.005(3) 0.004(3)
N014 0.039(4) 0.038(4) 0.026(4) -0.010(3) -0.010(3) 0.010(3)
N015 0.034(4) 0.037(4) 0.028(4) -0.013(3) -0.005(3) 0.002(3)
N016 0.053(5) 0.038(4) 0.028(4) -0.005(3) -0.015(3) 0.007(4)
N017 0.043(4) 0.040(4) 0.025(4) -0.009(3) -0.010(3) 0.008(3)
N018 0.046(4) 0.039(4) 0.024(4) -0.010(3) -0.011(3) 0.004(3)
N019 0.038(4) 0.038(4) 0.031(4) -0.014(3) -0.014(3) 0.012(3)
N01A 0.042(4) 0.042(4) 0.038(4) -0.010(3) -0.018(3) 0.008(3)
F01C 0.067(4) 0.114(6) 0.146(7) -0.103(6) -0.031(4) 0.022(4)
N01D 0.050(4) 0.046(4) 0.030(4) -0.014(3) -0.014(3) 0.009(4)
N01E 0.048(4) 0.065(5) 0.028(4) -0.020(4) -0.010(3) 0.012(4)
O01F 0.076(5) 0.082(5) 0.058(5) -0.025(4) -0.020(4) -0.028(4)
N01G 0.060(5) 0.038(4) 0.023(4) -0.005(3) -0.011(3) 0.006(3)
O01H 0.069(5) 0.064(5) 0.044(4) -0.016(4) -0.015(4) 0.016(4)
N01I 0.041(4) 0.049(4) 0.036(4) -0.018(3) -0.008(3) 0.000(3)
N01J 0.056(5) 0.046(5) 0.034(4) -0.014(3) -0.013(4) 0.016(4)
N01K 0.058(5) 0.046(4) 0.028(4) -0.010(3) -0.014(3) 0.019(4)
N01L 0.053(5) 0.060(5) 0.024(4) -0.017(3) -0.009(3) 0.012(4)
N01M 0.050(4) 0.044(4) 0.021(3) -0.006(3) -0.015(3) 0.007(4)
O01N 0.094(6) 0.062(5) 0.077(6) -0.026(4) -0.060(5) 0.036(4)
N01O 0.060(5) 0.047(5) 0.032(4) -0.006(3) -0.018(4) 0.007(4)
N01P 0.042(4) 0.057(5) 0.037(4) -0.011(4) -0.011(3) 0.018(4)
N01Q 0.049(4) 0.048(5) 0.035(4) -0.015(3) -0.009(3) 0.003(4)
N01R 0.052(4) 0.055(5) 0.022(4) -0.013(3) -0.014(3) 0.014(4)
N01T 0.058(5) 0.049(5) 0.043(5) -0.020(4) -0.021(4) 0.020(4)
N01U 0.048(5) 0.062(5) 0.035(4) -0.017(4) -0.013(3) 0.013(4)
O01V 0.059(4) 0.108(6) 0.033(4) -0.023(4) -0.002(3) 0.032(4)
O01W 0.086(6) 0.085(6) 0.068(5) -0.043(4) -0.002(4) -0.033(5)
O01X 0.056(4) 0.081(5) 0.096(6) -0.040(5) -0.037(4) 0.014(4)
N01Z 0.050(5) 0.057(5) 0.032(4) -0.007(4) -0.010(3) 0.028(4)
O020 0.105(6) 0.070(5) 0.043(4) -0.012(4) -0.014(4) -0.015(5)
C021 0.029(4) 0.044(5) 0.025(4) -0.010(4) -0.004(3) -0.006(4)
C023 0.033(4) 0.040(5) 0.026(4) -0.010(4) -0.009(3) 0.004(4)
C024 0.036(4) 0.037(5) 0.027(4) -0.009(4) -0.009(3) 0.001(4)
C025 0.033(4) 0.036(5) 0.030(4) -0.009(4) -0.010(3) -0.004(4)
O026 0.075(5) 0.070(5) 0.055(5) -0.002(4) -0.022(4) 0.005(4)
C027 0.033(4) 0.043(5) 0.034(5) -0.012(4) -0.016(4) 0.002(4)
C028 0.034(4) 0.040(5) 0.033(4) -0.010(4) -0.011(4) -0.005(4)
N029 0.080(6) 0.059(5) 0.038(5) -0.017(4) -0.031(4) 0.019(5)
C02A 0.038(5) 0.044(5) 0.037(5) -0.018(4) -0.017(4) 0.003(4)
C02B 0.030(4) 0.045(5) 0.025(4) -0.011(4) -0.008(3) 0.000(4)
C02C 0.039(5) 0.033(5) 0.030(4) -0.007(3) -0.010(4) 0.001(4)
C02D 0.037(4) 0.047(5) 0.023(4) -0.013(4) -0.007(3) 0.003(4)
C02E 0.040(5) 0.037(5) 0.028(4) -0.006(4) -0.014(4) 0.001(4)
C02F 0.047(5) 0.043(5) 0.027(4) -0.011(4) -0.012(4) 0.002(4)
C02G 0.041(5) 0.045(5) 0.033(5) -0.015(4) -0.016(4) 0.003(4)
C02H 0.038(5) 0.035(5) 0.034(5) -0.013(4) -0.007(4) 0.009(4)
C02I 0.043(5) 0.038(5) 0.039(5) -0.018(4) -0.016(4) 0.001(4)
C02K 0.040(5) 0.038(5) 0.036(5) -0.015(4) -0.009(4) 0.009(4)
C02L 0.033(4) 0.037(5) 0.030(5) -0.004(4) -0.007(3) 0.001(4)
C02M 0.032(4) 0.044(5) 0.023(4) -0.007(4) -0.010(3) 0.005(4)
C02N 0.041(5) 0.043(5) 0.028(4) -0.004(4) -0.013(4) 0.002(4)
C02O 0.036(4) 0.040(5) 0.026(4) -0.007(4) -0.012(3) 0.006(4)
O02P 0.066(6) 0.099(7) 0.076(6) -0.008(5) -0.010(4) 0.026(5)
C02Q 0.043(5) 0.044(5) 0.032(5) -0.009(4) -0.018(4) 0.007(4)
C02R 0.041(5) 0.049(6) 0.046(6) -0.012(5) -0.017(4) 0.006(4)
C02S 0.052(6) 0.061(7) 0.027(5) -0.001(4) -0.014(4) 0.004(5)
C02T 0.051(6) 0.061(7) 0.040(5) -0.020(5) -0.017(4) 0.013(5)
C02U 0.032(5) 0.062(6) 0.032(5) -0.007(5) -0.001(4) 0.011(4)
O02V 0.088(7) 0.076(7) 0.068(7) -0.002(5) -0.056(5) -0.023(5)
O02W 0.077(5) 0.081(5) 0.039(4) -0.008(3) -0.014(4) 0.000(5)
O02X 0.068(5) 0.059(5) 0.063(6) -0.018(5) -0.018(4) 0.016(4)
O02Y 0.057(6) 0.069(5) 0.064(5) -0.022(4) -0.007(5) 0.012(5)
O02Z 0.092(7) 0.074(6) 0.087(7) -0.009(5) -0.058(6) -0.015(6)
O030 0.101(7) 0.064(6) 0.081(6) -0.005(5) -0.073(6) 0.004(6)
O031 0.066(5) 0.083(6) 0.070(5) -0.011(5) -0.017(4) -0.019(5)
O1 0.074(5) 0.062(4) 0.066(5) -0.015(4) -0.028(4) 0.004(4)
O2 0.051(3) 0.077(5) 0.072(5) -0.026(4) -0.021(3) -0.012(4)
O3 0.086(5) 0.044(7) 0.087(7) -0.017(6) -0.078(5) -0.007(6)
N30 0.052(5) 0.047(5) 0.033(4) -0.011(3) -0.016(3) 0.008(4)
O5 0.063(5) 0.063(5) 0.057(5) -0.012(4) -0.024(4) -0.012(5)
O4 0.068(5) 0.067(5) 0.056(5) -0.017(5) -0.014(4) 0.004(4)
O10 0.069(5) 0.077(6) 0.054(5) -0.014(5) -0.034(4) -0.010(5)
O33 0.106(5) 0.060(6) 0.090(6) -0.015(6) -0.072(5) -0.008(5)
C1 0.078(10) 0.090(12) 0.178(18) -0.067(12) 0.045(11) -0.009(9)
O7 0.058(4) 0.065(5) 0.066(6) -0.013(5) -0.002(4) 0.010(5)
O9 0.062(5) 0.082(6) 0.070(6) -0.002(5) -0.026(4) -0.001(5)
O8 0.073(6) 0.060(4) 0.070(5) -0.022(4) -0.003(5) -0.002(4)
O6 0.083(6) 0.069(5) 0.084(7) -0.015(5) -0.058(6) -0.014(5)
O11 0.103(7) 0.068(5) 0.089(7) -0.011(5) -0.073(7) -0.006(6)

loop_
_atom_type_symbol
_atom_type_description
_atom_type_scat_dispersion_real
_atom_type_scat_dispersion_imag
_atom_type_scat_source
C C 0.0033 0.0016 'International Tables Vol C Tables 4.2.6.8 and 6.1.1.4'
Cl Cl 0.1484 0.1585 'International Tables Vol C Tables 4.2.6.8 and 6.1.1.4'
F F 0.0171 0.0103 'International Tables Vol C Tables 4.2.6.8 and 6.1.1.4'
N N 0.0061 0.0033 'International Tables Vol C Tables 4.2.6.8 and 6.1.1.4'
O O 0.0106 0.0060 'International Tables Vol C Tables 4.2.6.8 and 6.1.1.4'
H H 0.0000 0.0000 'International Tables Vol C Tables 4.2.6.8 and 6.1.1.4'

loop_
_geom_angle_atom_site_label_1
_geom_angle_atom_site_label_2
_geom_angle_atom_site_label_3
_geom_angle
_geom_angle_site_symmetry_1
_geom_angle_site_symmetry_3
_geom_angle_publ_flag
O01V Cl01 O01W 110.8(5) . . ?
O01V Cl01 O01X 109.2(5) . . ?
O01V Cl01 O020 111.3(5) . . ?
O01X Cl01 O01W 106.9(5) . . ?
O01X Cl01 O020 109.3(5) . . ?
O020 Cl01 O01W 109.3(5) . . ?
O01F Cl02 O02W 105.5(6) . . ?
O01F Cl02 O2 106.8(6) . . ?
O01F Cl02 O5 108.0(10) . . ?
O01F Cl02 O4 100.8(11) . . ?
O02W Cl02 O2 105.1(7) . . ?
O1 Cl02 O01F 114.3(6) . . ?
O1 Cl02 O02W 110.9(7) . . ?
O1 Cl02 O2 113.5(7) . . ?
O5 Cl02 O4 81.5(14) . . ?
O10 Cl02 O01F 134.1(11) . . ?
O10 Cl02 O5 112.6(14) . . ?
O10 Cl02 O4 105.5(15) . . ?
O026 Cl03 O8 113.9(8) . . ?
O02X Cl03 O026 111.5(8) . . ?
O02X Cl03 O02Y 112.6(10) . . ?
O02X Cl03 O031 114.8(12) . . ?
O02Y Cl03 O026 112.5(8) . . ?
O031 Cl03 O026 98.6(8) . . ?
O031 Cl03 O02Y 105.9(11) . . ?
O7 Cl03 O026 112.4(7) . . ?
O7 Cl03 O8 103.1(10) . . ?
O9 Cl03 O026 109.9(8) . . ?
O9 Cl03 O7 116.5(11) . . ?
O9 Cl03 O8 100.3(11) . . ?
O02V Cl00 O02Z 55(3) . . ?
O02V Cl00 O030 117(2) . . ?
O02V Cl00 O3 105.2(12) . . ?
O02Z Cl00 O3 96(4) . . ?
O030 Cl00 O02Z 154(4) . . ?
O030 Cl00 O3 109.9(19) . . ?
O33 Cl00 O6 110.7(19) . . ?
O33 Cl00 O11 80(7) . . ?
O6 Cl00 O11 131(10) . . ?
H00C O00C H00D 104.5 . . ?
C01Y N00G C028 111.9(7) . . ?
N00T N00H C025 120.7(6) . . ?
C02O N00H N00T 113.3(6) . . ?
C02O N00H C025 126.0(7) . . ?
C01Y N00I C027 113.4(7) . . ?
C024 N00J N016 112.8(7) . . ?
C02O N00J N016 139.0(7) . . ?
C02O N00J C024 108.2(6) . . ?
H00A N00K H00B 120.0 . . ?
C028 N00K H00A 120.0 . . ?
C028 N00K H00B 120.0 . . ?
N019 N00L H00L 129.1 . . ?
C02M N00L H00L 129.2 . . ?
C02M N00L N019 101.7(6) . . ?
C022 N00M C02I 112.5(7) . . ?
C02A N00O N01M 120.4(7) . . ?
C02K N00O N01M 113.6(6) . . ?
C02K N00O C02A 124.9(7) . . ?
C025 N00P C02B 111.8(7) . . ?
C02C N00Q N01U 127.3(7) . . ?
C02L N00Q N01U 126.2(7) . . ?
C02L N00Q C02C 105.5(6) . . ?
C02C N00R N01A 113.5(7) . . ?
C02C N00R C02K 108.0(7) . . ?
C02K N00R N01A 138.5(7) . . ?
C02F N00S N010 137.1(7) . . ?
C02F N00S C02M 109.3(7) . . ?
C02M N00S N010 113.1(6) . . ?
N00H N00T H00T 129.1 . . ?
C024 N00T N00H 101.7(6) . . ?
C024 N00T H00T 129.1 . . ?
N014 N00U H00U 129.8 . . ?
C02Q N00U H00U 129.8 . . ?
C02Q N00U N014 100.4(7) . . ?
C022 N00V C02E 112.3(7) . . ?
C02I N00W C02E 114.4(7) . . ?
C02D N00X N029 125.3(7) . . ?
C02Q N00X N029 127.7(7) . . ?
C02Q N00X C02D 106.8(6) . . ?
C02H N00Y N01Z 122.1(7) . . ?
C02H N00Y C02M 106.4(7) . . ?
C02M N00Y N01Z 131.2(7) . . ?
C01Y N00Z N012 120.4(6) . . ?
C023 N00Z N012 113.5(6) . . ?
C023 N00Z C01Y 126.1(7) . . ?
N00S N010 H010 129.4 . . ?
C02H N010 N00S 101.2(7) . . ?
C02H N010 H010 129.4 . . ?
C024 N011 N01L 130.5(7) . . ?
C024 N011 C02N 104.5(7) . . ?
C02N N011 N01L 125.0(7) . . ?
N00Z N012 H012 130.0 . . ?
C02D N012 N00Z 100.0(6) . . ?
C02D N012 H012 130.0 . . ?
C028 N013 C027 115.8(7) . . ?
C023 N014 N00U 137.5(7) . . ?
C023 N014 C02D 107.7(7) . . ?
C02D N014 N00U 114.7(7) . . ?
C025 N015 C021 112.3(7) . . ?
C02N N016 N00J 102.2(6) . . ?
C02A N017 H017 123.4 . . ?
C02A N017 C02G 113.1(7) . . ?
C02G N017 H017 123.5 . . ?
C02A N018 C02J 114.0(7) . . ?
C022 N019 N00L 120.1(6) . . ?
C02F N019 N00L 113.1(6) . . ?
C02F N019 C022 126.2(7) . . ?
N00R N01A H01G 129.2 . . ?
C02L N01A N00R 101.6(7) . . ?
C02L N01A H01G 129.2 . . ?
C02B N01B C021 115.5(7) . . ?
C02G N01D C02J 116.0(7) . . ?
H01U O01H H01V 104.5 . . ?
H01Q N01I H01R 108.9 . . ?
C021 N01I H01Q 109.7 . . ?
C021 N01I H01R 109.7 . . ?
H01A N01J H01B 120.0 . . ?
C02F N01J H01A 120.0 . . ?
C02F N01J H01B 120.0 . . ?
H01H N01K H01I 120.0 . . ?
C02G N01K H01H 119.9 . . ?
C02G N01K H01I 120.1 . . ?
N011 N01L H01S 109.2 . . ?
N011 N01L H01T 109.3 . . ?
H01S N01L H01T 109.4 . . ?
N00O N01M H01M 129.6 . . ?
C02C N01M N00O 100.7(6) . . ?
C02C N01M H01M 129.6 . . ?
H01W O01N H01X 109.5 . . ?
H01C N01P H01D 120.0 . . ?
C02E N01P H01C 120.0 . . ?
C02E N01P H01D 120.0 . . ?
H01J N01Q H01K 109.2 . . ?
C02J N01Q H01J 109.5 . . ?
C02J N01Q H01K 109.5 . . ?
H01O N01R H01P 120.0 . . ?
C027 N01R H01O 119.9 . . ?
C027 N01R H01P 120.1 . . ?
N00Q N01U H01L 109.3 . . ?
N00Q N01U H01N 109.1 . . ?
H01L N01U H01N 109.4 . . ?
N00G C01Y N00Z 117.6(7) . . ?
N00I C01Y N00G 130.0(7) . . ?
N00I C01Y N00Z 112.4(7) . . ?
N00Y N01Z H01E 110.0 . . ?
N00Y N01Z H01F 108.5 . . ?
H01E N01Z H01F 109.2 . . ?
N01B C021 N015 124.6(7) . . ?
N01B C021 N01I 119.1(7) . . ?
N01I C021 N015 116.4(7) . . ?
N00M C022 N00V 129.8(8) . . ?
N00M C022 N019 115.7(7) . . ?
N00V C022 N019 114.5(7) . . ?
N014 C023 N00Z 103.0(7) . . ?
N01E C023 N00Z 130.4(8) . . ?
N01E C023 N014 126.5(8) . . ?
N00T C024 N00J 113.7(7) . . ?
N00T C024 N011 141.8(8) . . ?
N011 C024 N00J 104.4(7) . . ?
N00P C025 N00H 114.6(7) . . ?
N015 C025 N00H 115.3(7) . . ?
N015 C025 N00P 130.1(7) . . ?
N013 C027 N00I 123.5(7) . . ?
N01R C027 N00I 117.4(7) . . ?
N01R C027 N013 119.1(7) . . ?
N00K C028 N00G 117.2(7) . . ?
N013 C028 N00G 125.2(8) . . ?
N013 C028 N00K 117.3(7) . . ?
N00X N029 H02A 109.0 . . ?
N00X N029 H02B 110.0 . . ?
H02A N029 H02B 108.9 . . ?
N017 C02A N00O 117.6(7) . . ?
N018 C02A N00O 114.4(7) . . ?
N018 C02A N017 128.0(8) . . ?
N01B C02B N00P 125.7(7) . . ?
N01B C02B N01O 119.8(7) . . ?
N01O C02B N00P 114.5(7) . . ?
N00R C02C N00Q 103.8(7) . . ?
N01M C02C N00Q 141.2(8) . . ?
N01M C02C N00R 114.9(7) . . ?
N012 C02D N00X 141.4(8) . . ?
N012 C02D N014 115.7(7) . . ?
N014 C02D N00X 102.9(7) . . ?
N00V C02E N00W 125.7(8) . . ?
N01P C02E N00V 117.0(7) . . ?
N01P C02E N00W 117.3(7) . . ?
N00S C02F N019 102.3(7) . . ?
N01J C02F N00S 127.0(8) . . ?
N01J C02F N019 130.8(8) . . ?
N01D C02G N017 125.3(8) . . ?
N01K C02G N017 117.4(7) . . ?
N01K C02G N01D 117.4(8) . . ?
N00Y C02H C02T 123.5(7) . . ?
N010 C02H N00Y 114.3(7) . . ?
N010 C02H C02T 122.2(7) . . ?
N00M C02I N30 116.6(8) . . ?
N00W C02I N00M 125.1(8) . . ?
N00W C02I N30 118.3(8) . . ?
N01D C02J N018 123.5(8) . . ?
N01Q C02J N018 117.2(7) . . ?
N01Q C02J N01D 119.3(8) . . ?
N00O C02K N00R 102.7(7) . . ?
N01G C02K N00O 130.8(8) . . ?
N01G C02K N00R 126.6(8) . . ?
N00Q C02L C02U 122.0(7) . . ?
N01A C02L N00Q 115.5(8) . . ?
N01A C02L C02U 122.5(8) . . ?
N00L C02M N00S 113.7(7) . . ?
N00L C02M N00Y 141.4(8) . . ?
N00Y C02M N00S 104.9(7) . . ?
N011 C02N C02S 120.2(8) . . ?
N016 C02N N011 116.0(7) . . ?
N016 C02N C02S 123.7(8) . . ?
N00H C02O N00J 103.0(7) . . ?
N01T C02O N00H 131.5(8) . . ?
N01T C02O N00J 125.4(7) . . ?
C1 O02P H02P 109.0 . . ?
N00U C02Q N00X 115.1(7) . . ?
N00U C02Q C02R 121.2(8) . . ?
N00X C02Q C02R 123.6(8) . . ?
F00A C02R C02Q 112.0(7) . . ?
F00B C02R F00A 105.7(8) . . ?
F00B C02R C02Q 110.6(8) . . ?
F00N C02R F00A 108.1(8) . . ?
F00N C02R F00B 108.0(8) . . ?
F00N C02R C02Q 112.1(8) . . ?
F007 C02S C02N 110.9(8) . . ?
F008 C02S F007 107.9(9) . . ?
F008 C02S F009 108.8(8) . . ?
F008 C02S C02N 112.0(8) . . ?
F009 C02S F007 107.6(8) . . ?
F009 C02S C02N 109.6(8) . . ?
F005 C02T C02H 108.4(8) . . ?
F006 C02T F005 108.4(8) . . ?
F006 C02T F00D 110.1(8) . . ?
F006 C02T C02H 112.4(8) . . ?
F00D C02T F005 106.7(9) . . ?
F00D C02T C02H 110.7(8) . . ?
F00E C02U C02L 110.0(8) . . ?
F00F C02U F00E 105.4(8) . . ?
F00F C02U F01C 107.4(9) . . ?
F00F C02U C02L 113.4(8) . . ?
F01C C02U F00E 109.3(9) . . ?
F01C C02U C02L 111.2(8) . . ?
Cl00 O02V O02Z 64.1(19) . . ?
C02I N30 H30A 109.0 . . ?
C02I N30 H30B 109.4 . . ?
H30A N30 H30B 109.2 . . ?
O02P C1 H1A 108.4 . . ?
O02P C1 H1B 111.0 . . ?
O02P C1 H1C 110.4 . . ?
O02P C1 O6 137.7(14) . 1_455 ?
O02Z C1 O02P 110(2) 1_455 . ?
O02Z C1 O6 55(4) 1_455 1_455 ?
H1A C1 H1B 108.9 . . ?
H1A C1 H1C 109.2 . . ?
H1B C1 H1C 108.8 . . ?
O6 C1 H1A 112.5 1_455 . ?
O6 C1 H1B 45.0 1_455 . ?
O6 C1 H1C 65.4 1_455 . ?

loop_
_geom_bond_atom_site_label_1
_geom_bond_atom_site_label_2
_geom_bond_distance
_geom_bond_site_symmetry_2
_geom_bond_publ_flag
Cl01 O01V 1.411(7) . ?
Cl01 O01W 1.441(8) . ?
Cl01 O01X 1.415(7) . ?
Cl01 O020 1.425(8) . ?
Cl02 O01F 1.399(7) . ?
Cl02 O02W 1.434(10) . ?
Cl02 O1 1.377(12) . ?
Cl02 O2 1.451(10) . ?
Cl02 O5 1.47(2) . ?
Cl02 O4 1.48(3) . ?
Cl02 O10 1.36(2) . ?
Cl03 O026 1.429(7) . ?
Cl03 O02X 1.352(17) . ?
Cl03 O02Y 1.408(17) . ?
Cl03 O031 1.390(17) . ?
Cl03 O7 1.432(15) . ?
Cl03 O9 1.404(17) . ?
Cl03 O8 1.445(16) . ?
Cl00 O02V 1.406(10) . ?
Cl00 O02Z 1.45(2) . ?
Cl00 O030 1.416(15) . ?
Cl00 O3 1.482(18) . ?
Cl00 O33 1.435(18) . ?
Cl00 O6 1.458(15) . ?
Cl00 O11 1.53(11) . ?
F005 C02T 1.340(11) . ?
F006 C02T 1.302(12) . ?
F007 C02S 1.324(11) . ?
F008 C02S 1.323(12) . ?
F009 C02S 1.317(11) . ?
F00A C02R 1.313(10) . ?
F00B C02R 1.326(11) . ?
O00C H00C 0.8700 . ?
O00C H00D 0.8700 . ?
F00D C02T 1.303(11) . ?
F00E C02U 1.330(11) . ?
F00F C02U 1.320(10) . ?
N00G C01Y 1.308(10) . ?
N00G C028 1.363(10) . ?
N00H N00T 1.411(9) . ?
N00H C025 1.412(10) . ?
N00H C02O 1.355(10) . ?
N00I C01Y 1.321(10) . ?
N00I C027 1.360(10) . ?
N00J N016 1.382(9) . ?
N00J C024 1.374(11) . ?
N00J C02O 1.352(10) . ?
N00K H00A 0.8800 . ?
N00K H00B 0.8800 . ?
N00K C028 1.333(10) . ?
N00L H00L 0.8800 . ?
N00L N019 1.425(9) . ?
N00L C02M 1.288(10) . ?
N00M C022 1.314(10) . ?
N00M C02I 1.350(10) . ?
F00N C02R 1.302(11) . ?
N00O N01M 1.418(9) . ?
N00O C02A 1.383(11) . ?
N00O C02K 1.363(10) . ?
N00P C025 1.329(10) . ?
N00P C02B 1.351(10) . ?
N00Q N01U 1.396(9) . ?
N00Q C02C 1.379(11) . ?
N00Q C02L 1.369(10) . ?
N00R N01A 1.386(10) . ?
N00R C02C 1.360(10) . ?
N00R C02K 1.366(10) . ?
N00S N010 1.380(9) . ?
N00S C02F 1.363(10) . ?
N00S C02M 1.365(11) . ?
N00T H00T 0.8800 . ?
N00T C024 1.275(10) . ?
N00U H00U 0.8800 . ?
N00U N014 1.397(9) . ?
N00U C02Q 1.301(10) . ?
N00V C022 1.316(10) . ?
N00V C02E 1.326(10) . ?
N00W C02E 1.356(10) . ?
N00W C02I 1.329(10) . ?
N00X N029 1.412(9) . ?
N00X C02D 1.372(10) . ?
N00X C02Q 1.372(11) . ?
N00Y N01Z 1.413(9) . ?
N00Y C02H 1.360(10) . ?
N00Y C02M 1.355(10) . ?
N00Z N012 1.434(9) . ?
N00Z C01Y 1.411(10) . ?
N00Z C023 1.353(10) . ?
N010 H010 0.8800 . ?
N010 C02H 1.327(10) . ?
N011 N01L 1.410(10) . ?
N011 C024 1.368(10) . ?
N011 C02N 1.389(10) . ?
N012 H012 0.8800 . ?
N012 C02D 1.271(11) . ?
N013 C027 1.343(10) . ?
N013 C028 1.340(10) . ?
N014 C023 1.354(10) . ?
N014 C02D 1.364(10) . ?
N015 C021 1.364(10) . ?
N015 C025 1.306(10) . ?
N016 C02N 1.263(11) . ?
N017 H017 0.8800 . ?
N017 C02A 1.331(10) . ?
N017 C02G 1.355(11) . ?
N018 C02A 1.332(10) . ?
N018 C02J 1.362(11) . ?
N019 C022 1.405(10) . ?
N019 C02F 1.373(11) . ?
N01A H01G 0.8800 . ?
N01A C02L 1.283(10) . ?
N01B C021 1.340(10) . ?
N01B C02B 1.323(10) . ?
F01C C02U 1.312(12) . ?
N01D C02G 1.336(11) . ?
N01D C02J 1.350(11) . ?
N01E C023 1.316(10) . ?
N01G C02K 1.320(10) . ?
O01H H01U 0.8700 . ?
O01H H01V 0.8700 . ?
N01I H01Q 0.8847 . ?
N01I H01R 0.8848 . ?
N01I C021 1.363(10) . ?
N01J H01A 0.8800 . ?
N01J H01B 0.8800 . ?
N01J C02F 1.276(11) . ?
N01K H01H 0.8800 . ?
N01K H01I 0.8800 . ?
N01K C02G 1.331(11) . ?
N01L H01S 0.8808 . ?
N01L H01T 0.8808 . ?
N01M H01M 0.8800 . ?
N01M C02C 1.286(11) . ?
O01N H01W 0.8700 . ?
O01N H01X 0.8700 . ?
N01O C02B 1.348(11) . ?
N01P H01C 0.8800 . ?
N01P H01D 0.8800 . ?
N01P C02E 1.310(11) . ?
N01Q H01J 0.8816 . ?
N01Q H01K 0.8817 . ?
N01Q C02J 1.340(10) . ?
N01R H01O 0.8800 . ?
N01R H01P 0.8800 . ?
N01R C027 1.335(10) . ?
N01T C02O 1.314(11) . ?
N01U H01L 0.8803 . ?
N01U H01N 0.8803 . ?
N01Z H01E 0.8811 . ?
N01Z H01F 0.8810 . ?
N029 H02A 0.8839 . ?
N029 H02B 0.8841 . ?
C02H C02T 1.504(12) . ?
C02I N30 1.360(11) . ?
C02L C02U 1.489(12) . ?
C02N C02S 1.510(12) . ?
O02P H02P 0.8400 . ?
O02P C1 1.46(2) . ?
C02Q C02R 1.486(12) . ?
O02V O02Z 1.33(8) . ?
O02Z C1 1.28(9) 1_655 ?
N30 H30A 0.8816 . ?
N30 H30B 0.8817 . ?
C1 H1A 0.9800 . ?
C1 H1B 0.9810 . ?
C1 H1C 0.9801 . ?
C1 O6 1.60(3) 1_455 ?

loop_
_geom_torsion_atom_site_label_1
_geom_torsion_atom_site_label_2
_geom_torsion_atom_site_label_3
_geom_torsion_atom_site_label_4
_geom_torsion
_geom_torsion_site_symmetry_1
_geom_torsion_site_symmetry_2
_geom_torsion_site_symmetry_3
_geom_torsion_site_symmetry_4
_geom_torsion_publ_flag
N00H N00T C024 N00J 1.9(9) . . . . ?
N00H N00T C024 N011 178.3(11) . . . . ?
N00J N016 C02N N011 1.3(10) . . . . ?
N00J N016 C02N C02S -177.8(8) . . . . ?
N00L N019 C022 N00M 179.5(7) . . . . ?
N00L N019 C022 N00V 0.5(11) . . . . ?
N00L N019 C02F N00S -1.7(9) . . . . ?
N00L N019 C02F N01J 179.4(9) . . . . ?
N00O N01M C02C N00Q 176.5(11) . . . . ?
N00O N01M C02C N00R -2.2(9) . . . . ?
N00Q C02L C02U F00E 164.4(8) . . . . ?
N00Q C02L C02U F00F 46.8(13) . . . . ?
N00Q C02L C02U F01C -74.4(11) . . . . ?
N00R N01A C02L N00Q 2.7(10) . . . . ?
N00R N01A C02L C02U -178.5(8) . . . . ?
N00S N010 C02H N00Y 0.0(10) . . . . ?
N00S N010 C02H C02T -179.4(8) . . . . ?
N00T N00H C025 N00P 2.8(11) . . . . ?
N00T N00H C025 N015 -176.5(7) . . . . ?
N00T N00H C02O N00J 0.8(9) . . . . ?
N00T N00H C02O N01T -178.5(9) . . . . ?
N00U N014 C023 N00Z -180.0(9) . . . . ?
N00U N014 C023 N01E 0.2(16) . . . . ?
N00U N014 C02D N00X 0.7(9) . . . . ?
N00U N014 C02D N012 -179.8(7) . . . . ?
N00U C02Q C02R F00A 125.5(10) . . . . ?
N00U C02Q C02R F00B -116.9(10) . . . . ?
N00U C02Q C02R F00N 3.7(13) . . . . ?
N00X C02Q C02R F00A -55.0(12) . . . . ?
N00X C02Q C02R F00B 62.6(11) . . . . ?
N00X C02Q C02R F00N -176.7(8) . . . . ?
N00Y C02H C02T F005 61.4(12) . . . . ?
N00Y C02H C02T F006 -58.3(12) . . . . ?
N00Y C02H C02T F00D 178.1(8) . . . . ?
N00Z N012 C02D N00X 179.3(11) . . . . ?
N00Z N012 C02D N014 0.1(10) . . . . ?
N010 N00S C02F N019 172.8(9) . . . . ?
N010 N00S C02F N01J -8.2(17) . . . . ?
N010 N00S C02M N00L -175.2(7) . . . . ?
N010 N00S C02M N00Y 3.0(9) . . . . ?
N010 C02H C02T F005 -119.2(9) . . . . ?
N010 C02H C02T F006 121.1(9) . . . . ?
N010 C02H C02T F00D -2.5(13) . . . . ?
N011 C02N C02S F007 -55.7(12) . . . . ?
N011 C02N C02S F008 64.9(11) . . . . ?
N011 C02N C02S F009 -174.2(8) . . . . ?
N012 N00Z C01Y N00G 10.3(11) . . . . ?
N012 N00Z C01Y N00I -169.4(7) . . . . ?
N012 N00Z C023 N014 -3.1(9) . . . . ?
N012 N00Z C023 N01E 176.7(9) . . . . ?
N014 N00U C02Q N00X 0.6(9) . . . . ?
N014 N00U C02Q C02R -179.9(8) . . . . ?
N016 N00J C024 N00T 176.0(7) . . . . ?
N016 N00J C024 N011 -1.7(9) . . . . ?
N016 N00J C02O N00H -176.3(9) . . . . ?
N016 N00J C02O N01T 3.1(17) . . . . ?
N016 C02N C02S F007 123.3(10) . . . . ?
N016 C02N C02S F008 -116.1(10) . . . . ?
N016 C02N C02S F009 4.8(14) . . . . ?
N019 N00L C02M N00S 0.9(9) . . . . ?
N019 N00L C02M N00Y -176.3(11) . . . . ?
N01A N00R C02C N00Q 0.3(9) . . . . ?
N01A N00R C02C N01M 179.5(7) . . . . ?
N01A N00R C02K N00O -177.2(9) . . . . ?
N01A N00R C02K N01G 2.9(17) . . . . ?
N01A C02L C02U F00E -14.3(13) . . . . ?
N01A C02L C02U F00F -132.0(9) . . . . ?
N01A C02L C02U F01C 106.9(11) . . . . ?
N01L N011 C024 N00J -176.9(8) . . . . ?
N01L N011 C024 N00T 6.6(19) . . . . ?
N01L N011 C02N N016 176.8(8) . . . . ?
N01L N011 C02N C02S -4.1(13) . . . . ?
N01M N00O C02A N017 -2.4(12) . . . . ?
N01M N00O C02A N018 177.5(7) . . . . ?
N01M N00O C02K N00R -0.8(9) . . . . ?
N01M N00O C02K N01G 179.1(9) . . . . ?
N01U N00Q C02C N00R 170.2(8) . . . . ?
N01U N00Q C02C N01M -8.6(18) . . . . ?
N01U N00Q C02L N01A -171.8(8) . . . . ?
N01U N00Q C02L C02U 9.4(14) . . . . ?
C01Y N00G C028 N00K -179.1(7) . . . . ?
C01Y N00G C028 N013 -4.5(12) . . . . ?
C01Y N00I C027 N013 -1.6(12) . . . . ?
C01Y N00I C027 N01R 178.8(7) . . . . ?
C01Y N00Z N012 C02D -175.0(7) . . . . ?
C01Y N00Z C023 N014 173.7(7) . . . . ?
C01Y N00Z C023 N01E -6.5(15) . . . . ?
N01Z N00Y C02H N010 176.4(8) . . . . ?
N01Z N00Y C02H C02T -4.2(13) . . . . ?
N01Z N00Y C02M N00L 0.7(18) . . . . ?
N01Z N00Y C02M N00S -176.7(8) . . . . ?
C021 N015 C025 N00H 177.7(7) . . . . ?
C021 N015 C025 N00P -1.5(13) . . . . ?
C021 N01B C02B N00P -2.5(12) . . . . ?
C021 N01B C02B N01O 177.6(8) . . . . ?
C022 N00M C02I N00W -1.0(12) . . . . ?
C022 N00M C02I N30 -179.5(7) . . . . ?
C022 N00V C02E N00W -3.7(12) . . . . ?
C022 N00V C02E N01P 176.6(8) . . . . ?
C022 N019 C02F N00S -172.9(8) . . . . ?
C022 N019 C02F N01J 8.1(15) . . . . ?
C023 N00Z N012 C02D 2.0(9) . . . . ?
C023 N00Z C01Y N00G -166.3(8) . . . . ?
C023 N00Z C01Y N00I 14.0(12) . . . . ?
C023 N014 C02D N00X 178.5(6) . . . . ?
C023 N014 C02D N012 -2.0(11) . . . . ?
C024 N00J N016 C02N 0.3(9) . . . . ?
C024 N00J C02O N00H 0.4(9) . . . . ?
C024 N00J C02O N01T 179.7(9) . . . . ?
C024 N011 C02N N016 -2.3(11) . . . . ?
C024 N011 C02N C02S 176.7(8) . . . . ?
C025 N00H N00T C024 179.3(7) . . . . ?
C025 N00H C02O N00J 179.7(7) . . . . ?
C025 N00H C02O N01T 0.4(15) . . . . ?
C025 N00P C02B N01B 2.7(12) . . . . ?
C025 N00P C02B N01O -177.4(7) . . . . ?
C025 N015 C021 N01B 1.8(12) . . . . ?
C025 N015 C021 N01I -179.1(7) . . . . ?
C027 N00I C01Y N00G 0.5(13) . . . . ?
C027 N00I C01Y N00Z -179.9(7) . . . . ?
C027 N013 C028 N00G 3.7(12) . . . . ?
C027 N013 C028 N00K 178.3(7) . . . . ?
C028 N00G C01Y N00I 2.3(12) . . . . ?
C028 N00G C01Y N00Z -177.3(7) . . . . ?
C028 N013 C027 N00I -0.3(12) . . . . ?
C028 N013 C027 N01R 179.2(8) . . . . ?
N029 N00X C02D N012 4.5(18) . . . . ?
N029 N00X C02D N014 -176.2(8) . . . . ?
N029 N00X C02Q N00U 175.6(8) . . . . ?
N029 N00X C02Q C02R -3.9(14) . . . . ?
C02A N00O N01M C02C 170.7(8) . . . . ?
C02A N00O C02K N00R -169.1(8) . . . . ?
C02A N00O C02K N01G 10.8(15) . . . . ?
C02A N017 C02G N01D 0.6(12) . . . . ?
C02A N017 C02G N01K -179.6(8) . . . . ?
C02A N018 C02J N01D 2.2(12) . . . . ?
C02A N018 C02J N01Q -177.4(7) . . . . ?
C02B N00P C025 N00H -179.7(7) . . . . ?
C02B N00P C025 N015 -0.5(13) . . . . ?
C02B N01B C021 N015 0.0(12) . . . . ?
C02B N01B C021 N01I -179.1(7) . . . . ?
C02C N00Q C02L N01A -2.7(10) . . . . ?
C02C N00Q C02L C02U 178.5(8) . . . . ?
C02C N00R N01A C02L -1.8(9) . . . . ?
C02C N00R C02K N00O -0.5(9) . . . . ?
C02C N00R C02K N01G 179.5(9) . . . . ?
C02D N00X C02Q N00U -0.2(10) . . . . ?
C02D N00X C02Q C02R -179.8(8) . . . . ?
C02D N014 C023 N00Z 3.0(9) . . . . ?
C02D N014 C023 N01E -176.9(8) . . . . ?
C02E N00V C022 N00M 1.4(13) . . . . ?
C02E N00V C022 N019 -179.8(7) . . . . ?
C02E N00W C02I N00M -0.9(12) . . . . ?
C02E N00W C02I N30 177.6(8) . . . . ?
C02F N00S N010 C02H -172.3(10) . . . . ?
C02F N00S C02M N00L -2.1(10) . . . . ?
C02F N00S C02M N00Y 176.1(7) . . . . ?
C02F N019 C022 N00M -9.8(12) . . . . ?
C02F N019 C022 N00V 171.2(8) . . . . ?
C02G N017 C02A N00O -177.8(7) . . . . ?
C02G N017 C02A N018 2.3(13) . . . . ?
C02G N01D C02J N018 0.2(13) . . . . ?
C02G N01D C02J N01Q 179.8(8) . . . . ?
C02H N00Y C02M N00L 174.6(12) . . . . ?
C02H N00Y C02M N00S -2.8(9) . . . . ?
C02I N00M C022 N00V 0.7(13) . . . . ?
C02I N00M C022 N019 -178.1(7) . . . . ?
C02I N00W C02E N00V 3.5(12) . . . . ?
C02I N00W C02E N01P -176.8(8) . . . . ?
C02J N018 C02A N00O 176.4(7) . . . . ?
C02J N018 C02A N017 -3.7(13) . . . . ?
C02J N01D C02G N017 -1.7(13) . . . . ?
C02J N01D C02G N01K 178.5(8) . . . . ?
C02K N00O N01M C02C 1.9(9) . . . . ?
C02K N00O C02A N017 165.1(8) . . . . ?
C02K N00O C02A N018 -15.0(12) . . . . ?
C02K N00R N01A C02L 174.7(10) . . . . ?
C02K N00R C02C N00Q -177.3(7) . . . . ?
C02K N00R C02C N01M 1.9(10) . . . . ?
C02L N00Q C02C N00R 1.3(9) . . . . ?
C02L N00Q C02C N01M -177.6(11) . . . . ?
C02M N00L N019 C022 172.4(7) . . . . ?
C02M N00L N019 C02F 0.5(9) . . . . ?
C02M N00S N010 C02H -1.9(9) . . . . ?
C02M N00S C02F N019 2.1(9) . . . . ?
C02M N00S C02F N01J -178.9(9) . . . . ?
C02M N00Y C02H N010 1.8(10) . . . . ?
C02M N00Y C02H C02T -178.8(8) . . . . ?
C02N N011 C024 N00J 2.2(9) . . . . ?
C02N N011 C024 N00T -174.3(11) . . . . ?
C02O N00H N00T C024 -1.7(9) . . . . ?
C02O N00H C025 N00P -176.0(7) . . . . ?
C02O N00H C025 N015 4.7(12) . . . . ?
C02O N00J N016 C02N 176.8(10) . . . . ?
C02O N00J C024 N00T -1.6(10) . . . . ?
C02O N00J C024 N011 -179.3(7) . . . . ?
C02Q N00U N014 C023 -177.7(10) . . . . ?
C02Q N00U N014 C02D -0.8(9) . . . . ?
C02Q N00X C02D N012 -179.6(12) . . . . ?
C02Q N00X C02D N014 -0.3(9) . . . . ?
O030 Cl00 O02V O02Z -151(5) . . . . ?
O3 Cl00 O02V O02Z 86(5) . . . . ?

loop_
_twin_individual_id
_twin_individual_mass_fraction_refined
1 0.913(2)
2 0.087(2)
